data_4031636
loop_
_publ_author_name
'Revenco, M.D.'
'Petrenko, P.A.'
'Kozlenko, A.A.'
'Simonov, Yu.A.'
'Wael Abu Dayyih'
'Lipkowski, J.'
'Grosu, P.N.'

_publ_section_title
;
 Synthesis and Structure of a New Heteropolytungstate with a Central
 Vanadium(IV) Atom
;
_journal_name_full
;
Russian Journal of Inorganic Chemistry (= Zhurnal Neorganicheskoi Khimii)
;
_journal_page_first 322
_journal_page_last 322
_journal_volume 48
_journal_year 2003
_chemical_formula_sum 'H29 Na O53 V W12'
_chemical_name_systematic 'Na H3 V W12 O40 (H2 O)13'
_space_group_IT_number 2
_symmetry_space_group_name_Hall '-P 1'
_symmetry_space_group_name_H-M 'P -1'
_cell_angle_alpha 118.1363
_cell_angle_beta 93.2658
_cell_angle_gamma 111.1045
_cell_formula_units_Z 2
_cell_length_a 14.0361
_cell_length_b 14.0729
_cell_length_c 14.112
_cell_volume 2204.399
_citation_journal_id_ASTM RJICAQ
_cod_data_source_file Revenco_RJICAQ_2003_533.cif
_cod_data_source_block H29Na1O53V1W12
_cod_original_cell_volume 2204.4
_cod_original_formula_sum 'H29 Na1 O53 V1 W12'
_cod_database_code 4031636

loop_
_symmetry_equiv_pos_as_xyz
x,y,z
-x,-y,-z

loop_
_atom_site_label
_atom_site_type_symbol
_atom_site_fract_x
_atom_site_fract_y
_atom_site_fract_z
_atom_site_occupancy
_atom_site_U_iso_or_equiv
W4 W+6 0.78463 -0.14136 -0.15052 1 0.0
O23 O-2 0.6554 0.1759 -0.3243 1 0.0
O29 O-2 0.9462 0.3153 -0.2912 1 0.0
O39 O-2 1.1293 0.4007 0.1018 1 0.0
O28 O-2 1.0249 0.3034 -0.1252 1 0.0
O18 O-2 0.9352 -0.0812 -0.1342 1 0.0
W6 W+6 1.01751 0.22309 -0.28115 1 0.0
O54 O-2 0.359 0.1174 -0.095 1 0.0
W11 W+6 1.00639 0.29935 0.00547 1 0.0
O41 O-2 0.3555 0.549 0.1884 1 0.0
W10 W+6 0.79719 0.26663 -0.31616 1 0.0
O3 O-2 0.6403 0.0402 -0.053 1 0.0
O9 O-2 0.4917 0.0044 -0.2072 1 0.0
W12 W+6 0.55245 0.10048 -0.27076 1 0.0
O21 O-2 0.7786 0.1413 -0.4646 1 0.0
O38 O-2 0.6609 -0.0725 -0.5004 1 0.0
O12 O-2 0.7668 0.4667 0.0388 1 0.0
O46 O-2 0.944 0.53 0.347 1 0.0
O22 O-2 0.8256 -0.1079 -0.4754 1 0.0
O34 O-2 0.6549 -0.2236 -0.4408 1 0.0
O55 O-2 0.5245 0.4085 -0.0544 1 0.0
O17 O-2 0.7679 -0.2502 -0.3032 1 0.0
O2 O-2 0.7584 0.2759 0.0634 1 0.0
O11 O-2 0.664 0.0051 -0.2685 1 0.0
O45 O-2 0.034 0.362 0.308 1 0.0
O33 O-2 0.4634 -0.2778 -0.5777 1 0.0
O1 O-2 0.7667 0.1551 0.1713 1 0.0
O16 O-2 0.7657 -0.2316 -0.0989 1 0.0
O24 O-2 0.9488 0.1038 -0.4387 1 0.0
W9 W+6 0.79484 -0.20825 -0.41595 1 0.0
O36 O-2 0.7864 -0.338 -0.5237 1 0.0
O10 O-2 0.6455 -0.1617 -0.1937 1 0.0
O44 O-2 0.734 0.433 0.27 1 0.0
W2 W+6 0.54589 -0.09535 -0.19026 1 0.0
O8 O-2 0.497 -0.1986 -0.3494 1 0.0
O32 O-2 0.9416 -0.1329 -0.3388 1 0.0
W3 W+6 0.78548 0.34119 -0.03033 1 0.0
O31 O-2 1.0208 0.1555 -0.0657 1 0.0
O42 O-2 0.745 0.211 0.384 1 0.0
W1 W+6 0.78009 0.14456 0.04872 1 0.0
O43 O-2 0.523 0.323 0.078 1 0.0
O6 O-2 0.8242 0.1663 -0.1066 1 0.0
O49 O-2 1.041 0.72 0.553 1 0.0
W8 W+6 0.55594 -0.16309 -0.45573 1 0.0
O25 O-2 0.8284 0.1176 -0.2993 1 0.0
O7 O-2 0.4472 -0.1724 -0.1539 1 0.0
O15 O-2 0.9347 0.3979 0.0314 1 0.0
O35 O-2 0.5001 -0.0466 -0.4104 1 0.0
O50 O-2 0.726 0.525 -0.398 0.67 0.0
O37 O-2 0.7879 0.3697 -0.3409 1 0.0
O4 O-2 0.8078 0.0093 -0.0252 1 0.0
V1 V+4 0.7858 0.066 -0.2287 1 0.0
O48 O-2 0.503 0.424 0.405 0.5 0.0
O52 O-2 0.27 0.3226 -0.056 1 0.0
O26 O-2 1.1401 0.3021 -0.2837 1 0.0
O40 O-2 0.4594 0.1492 -0.279 1 0.0
O14 O-2 0.8173 0.3425 -0.1591 1 0.0
O19 O-2 0.8259 -0.0265 -0.2419 1 0.0
O13 O-2 0.6474 0.2246 -0.1261 1 0.0
O30 O-2 1.1358 0.0213 -0.1641 1 0.0
O27 O-2 1.0294 0.1022 -0.2658 1 0.0
O53 O-2 0.3562 0.338 -0.274 1 0.0
O47 O-2 0.474 0.451 0.247 0.5 0.0
W7 W+6 1.01113 0.01321 -0.19267 1 0.0
O20 O-2 0.7897 -0.0568 -0.64 1 0.0
O51 O-2 0.731 0.399 -0.566 0.33 0.0
Na1 Na+1 0.3462 0.2307 -0.1883 1 0.0
O5 O-2 0.9307 0.248 0.0936 1 0.0
W5 W+6 0.80096 0.00262 -0.50256 1 0.0
